data_2104508
loop_
_publ_author_name
'Marsh, Richard E.'

_publ_section_title
;
 Space groups <i>P</i>1 and <i>Cc</i>: how are they doing?
;
_journal_coeditor_code BK5088
_journal_issue 6
_journal_name_full 'Acta Crystallographica Section B'
_journal_page_first 782
_journal_page_last 783
_journal_paper_doi 10.1107/S0108768109046448
_journal_volume 65
_journal_year 2009
_chemical_formula_moiety 'C20 H28 Au N8 O8 ,3Na, 2(C5 H7 N2 O2), 8(H2 O)'
_chemical_formula_sum 'C30 H58 Au N12 Na3 O20'
_chemical_formula_weight 1172.8
_chemical_name_common tetra(5,5-dimethylhydantoinato)aurate
_chemical_name_systematic
;
Tri-sodium tetrakis(5,5-dimethylhydantoinato)-gold(iii) 5,5-dimethylhydantoin
solvate octahydrate
;
_space_group_IT_number 15
_symmetry_cell_setting monoclinic
_symmetry_space_group_name_Hall '-C 2yc'
_symmetry_space_group_name_H-M 'C 1 2/c 1'
_cell_angle_alpha 90.00
_cell_angle_beta 125.1860(10)
_cell_angle_gamma 90.00
_cell_formula_units_Z 4
_cell_length_a 29.858(2)
_cell_length_b 11.1802(8)
_cell_length_c 17.2993(12)
_cell_measurement_temperature 293(2)
_cell_volume 4719.7(6)
_diffrn_ambient_temperature 90(2)
_diffrn_radiation_type MoK\a
_diffrn_radiation_wavelength 0.71073
_exptl_crystal_colour colorless
_exptl_crystal_density_diffrn 1.651
_exptl_crystal_description prismatic
_exptl_crystal_F_000 2376
_cod_data_source_file bk5088.cif
_cod_data_source_block NAVTUA
_cod_original_cell_volume 4719.6(6)
_cod_original_sg_symbol_H-M C2/c
_cod_database_code 2104508

loop_
_symmetry_equiv_pos_as_xyz
'x, y, z'
'-x, y, 1/2-z'
'-x, -y, -z'
'x, -y, z+1/2'
'x+1/2, y+1/2, z'
'1/2-x, 1/2+y, 1/2-z'
'1/2-x, 1/2-y, -z'
'x+1/2, -y+1/2, z+1/2'

loop_
_atom_site_label
_atom_site_type_symbol
_atom_site_fract_x
_atom_site_fract_y
_atom_site_fract_z
_atom_site_occupancy
_atom_site_attached_hydrogens
Au1 Au 0.5 0.82274 0.25 1 0
N1 N 0.4450 0.6936 0.1834 1 0
C1 C 0.4151 0.6744 0.0843 1 0
O1 O 0.4202 0.7372 0.0315 1 0
N2 N 0.3830 0.5800 0.0616 1 0
H1 H 0.3581 0.5585 0.0046 1 0
C2 C 0.3951 0.5167 0.1458 1 0
C3 C 0.4361 0.6029 0.2248 1 0
O2 O 0.4564 0.5920 0.3080 1 0
C4 C 0.3444 0.5018 0.1461 1 0
H2 H 0.3545 0.4620 0.2030 1 0
H3 H 0.3177 0.4550 0.0924 1 0
H4 H 0.3293 0.5787 0.1428 1 0
C5 C 0.4237 0.3984 0.1574 1 0
H5 H 0.4002 0.3490 0.1054 1 0
H6 H 0.4330 0.3599 0.2133 1 0
H7 H 0.4560 0.4116 0.1610 1 0
N3 N 0.4422 0.9455 0.1804 1 0
C6 C 0.4410 1.0313 0.1190 1 0
O3 O 0.4788 1.0470 0.1105 1 0
N4 N 0.3932 1.0898 0.0741 1 0
H8 H 0.3851 1.1495 0.0369 1 0
C7 C 0.3561 1.0394 0.0961 1 0
C8 C 0.3950 0.9476 0.1724 1 0
O4 O 0.3830 0.8866 0.2171 1 0
C9 C 0.3358 1.1313 0.1334 1 0
H9 H 0.3128 1.1882 0.0846 1 0
H10 H 0.3664 1.1720 0.1866 1 0
H11 H 0.3152 1.0920 0.1528 1 0
C10 C 0.3090 0.9720 0.0109 1 0
H12 H 0.2864 1.0271 -0.0396 1 0
H13 H 0.2874 0.9331 0.0283 1 0
H14 H 0.3235 0.9132 -0.0095 1 0
N5 N 0.3414 0.2044 0.8850 1 0
C11 C 0.3204 0.3188 0.8624 1 0
O5 O 0.3436 0.4092 0.9120 1 0
N6 N 0.2714 0.3208 0.7784 1 0
H15 H 0.2532 0.3848 0.7509 1 0
C12 C 0.2530 0.2012 0.7396 1 0
C13 C 0.3041 0.1308 0.8160 1 0
O6 O 0.3084 0.0204 0.8118 1 0
C14 C 0.2446 0.1849 0.6436 1 0
H16 H 0.2364 0.1027 0.6248 1 0
H17 H 0.2772 0.2076 0.6493 1 0
H18 H 0.2147 0.2342 0.5970 1 0
C15 C 0.2032 0.1648 0.7342 1 0
H19 H 0.1944 0.0832 0.7137 1 0
H20 H 0.1731 0.2152 0.6899 1 0
H21 H 0.2101 0.1726 0.7953 1 0
Na1 Na 0.5 0.0 0.5 1 0
Na2 Na 0.5059 0.6595 0.4766 1 0
O7 O 0.5392 0.7432 0.6294 1 2
O8 O 0.5536 0.1758 0.5894 1 2
O9 O 0.5920 0.9088 0.5912 1 2
O10 O 0.5623 0.4911 0.5602 1 2

loop_
_geom_angle_atom_site_label_1
_geom_angle_atom_site_label_2
_geom_angle_atom_site_label_3
_geom_angle
_geom_angle_site_symmetry_1
_geom_angle_site_symmetry_2
_geom_angle_site_symmetry_3
_geom_angle_publ_flag
N1 Au1 N3 90.66 . . . yes
N1 Au1 N1 86.48 . . 2_655 yes
N1 Au1 N3 177.14 . . 2_655 yes
N1 Au1 N3 177.14 2_655 . . yes
N3 Au1 N3 92.19 . . 2_655 yes
N1 Au1 N3 90.66 2_655 . 2_655 yes
O8 Na1 O9 81.12 . . 1_545 yes
O3 Na1 O8 87.17 2_645 . . yes
O8 Na1 O8 180.00 . . 3_656 yes
O8 Na1 O9 98.88 . . 3_666 yes
O3 Na1 O8 92.83 4_565 . . yes
O3 Na1 O9 83.80 2_645 . 1_545 yes
O8 Na1 O9 98.88 3_656 . 1_545 yes
O9 Na1 O9 180.00 1_545 . 3_666 yes
O3 Na1 O9 96.20 4_565 . 1_545 yes
O3 Na1 O8 92.83 2_645 . 3_656 yes
O3 Na1 O9 96.20 2_645 . 3_666 yes
O3 Na1 O3 180.00 2_645 . 4_565 yes
O8 Na1 O9 81.12 3_656 . 3_666 yes
O3 Na1 O8 87.17 4_565 . 3_656 yes
O3 Na1 O9 83.80 4_565 . 3_666 yes
O2 Na2 O7 170.11 . . . yes
O2 Na2 O10 101.83 . . . yes
O1 Na2 O2 89.24 2_655 . . yes
O2 Na2 O8 84.08 . . 3_666 yes
O2 Na2 O10 69.10 . . 3_666 yes
O7 Na2 O10 86.59 . . . yes
O1 Na2 O7 96.26 2_655 . . yes
O7 Na2 O8 86.98 . . 3_666 yes
O7 Na2 O10 108.07 . . 3_666 yes
O1 Na2 O10 88.28 2_655 . . yes
O8 Na2 O10 171.11 3_666 . . yes
O10 Na2 O10 78.67 . . 3_666 yes
O1 Na2 O8 98.52 2_655 . 3_666 yes
O1 Na2 O10 151.43 2_655 . 3_666 yes
O8 Na2 O10 97.53 3_666 . 3_666 yes
Na2 O1 C1 109.96 2_655 . . yes
Na2 O2 C3 155.97 . . . yes
Na1 O3 C6 138.28 2_665 . . yes
Na1 O8 Na2 106.69 . . 3_666 yes
Na2 O10 Na2 101.33 . . 3_666 yes
Au1 N1 C1 123.06 . . . yes
Au1 N1 C3 126.00 . . . yes
C1 N1 C3 110.30 . . . yes
C1 N2 C2 111.62 . . . yes
Au1 N3 C6 124.22 . . . yes
Au1 N3 C8 125.02 . . . yes
C6 N3 C8 109.97 . . . yes
C6 N4 C7 111.83 . . . yes
C2 N2 H1 124.00 . . . no
C1 N2 H1 124.00 . . . no
C6 N4 H8 124.00 . . . no
C7 N4 H8 124.00 . . . no
C11 N5 C13 107.89 . . . yes
C11 N6 C12 111.74 . . . yes
C11 N6 H15 124.00 . . . no
C12 N6 H15 124.00 . . . no
O1 C1 N2 127.84 . . . yes
N1 C1 N2 108.81 . . . yes
O1 C1 N1 123.34 . . . yes
C4 C2 C5 112.74 . . . no
N2 C2 C5 110.41 . . . yes
N2 C2 C3 101.23 . . . yes
C3 C2 C4 110.40 . . . no
C3 C2 C5 109.15 . . . no
N2 C2 C4 112.29 . . . yes
O2 C3 N1 126.28 . . . yes
O2 C3 C2 126.41 . . . yes
N1 C3 C2 107.32 . . . yes
O3 C6 N4 127.24 . . . yes
N3 C6 N4 108.90 . . . yes
O3 C6 N3 123.85 . . . yes
N4 C7 C9 113.30 . . . yes
C8 C7 C10 108.57 . . . no
C8 C7 C9 112.09 . . . no
N4 C7 C8 99.67 . . . yes
N4 C7 C10 110.52 . . . yes
C9 C7 C10 111.99 . . . no
N3 C8 C7 109.27 . . . yes
O4 C8 N3 126.74 . . . yes
O4 C8 C7 123.99 . . . yes
O5 C11 N6 123.95 . . . yes
O5 C11 N5 125.16 . . . yes
N5 C11 N6 110.88 . . . yes
N6 C12 C14 112.94 . . . yes
N6 C12 C13 98.62 . . . yes
C13 C12 C15 111.92 . . . no
C14 C12 C15 111.28 . . . no
N6 C12 C15 112.18 . . . yes
C13 C12 C14 109.28 . . . no
N5 C13 C12 110.68 . . . yes
O6 C13 N5 126.62 . . . yes
O6 C13 C12 122.70 . . . yes

loop_
_geom_bond_atom_site_label_1
_geom_bond_atom_site_label_2
_geom_bond_distance
_geom_bond_site_symmetry_1
_geom_bond_site_symmetry_2
_geom_bond_publ_flag
Au1 N1 1.9820 . . yes
Au1 N3 1.9792 . . yes
Au1 N1 1.9820 . 2_655 yes
Au1 N3 1.9792 . 2_655 yes
Na1 O8 2.4421 . . yes
Na1 O9 2.4657 . 1_545 yes
Na1 O3 2.3928 . 2_645 yes
Na1 O8 2.4421 . 3_656 yes
Na1 O9 2.4657 . 3_666 yes
Na1 O3 2.3928 . 4_565 yes
Na2 O2 2.5086 . . yes
Na2 O7 2.4130 . . yes
Na2 O10 2.3802 . . yes
Na2 O1 2.4493 . 2_655 yes
Na2 O8 2.3479 . 3_666 yes
Na2 O10 2.4275 . 3_666 yes
O1 C1 1.2291 . . yes
O2 C3 1.2035 . . yes
O3 C6 1.2319 . . yes
O4 C8 1.2291 . . yes
O5 C11 1.2460 . . yes
O6 C13 1.2474 . . yes
N1 C3 1.3532 . . yes
N1 C1 1.4207 . . yes
N2 C1 1.3240 . . yes
N2 C2 1.4651 . . yes
N3 C8 1.3346 . . yes
N3 C6 1.4163 . . yes
N4 C7 1.4749 . . yes
N4 C6 1.3381 . . yes
N2 H1 0.8600 . . no
N4 H8 0.8600 . . no
N5 C13 1.3454 . . yes
N5 C11 1.3782 . . yes
N6 C12 1.4544 . . yes
N6 C11 1.3426 . . yes
N6 H15 0.8600 . . no
C2 C5 1.5236 . . no
C2 C4 1.5259 . . no
C2 C3 1.5385 . . no
C7 C9 1.5133 . . no
C7 C8 1.5420 . . no
C7 C10 1.5262 . . no
C4 H4 0.9600 . . no
C4 H2 0.9600 . . no
C4 H3 0.9600 . . no
C5 H6 0.9400 . . no
C5 H7 0.9400 . . no
C5 H5 0.9400 . . no
C9 H10 0.9600 . . no
C9 H11 0.9600 . . no
C9 H9 0.9600 . . no
C10 H14 0.9600 . . no
C10 H12 0.9600 . . no
C10 H13 0.9600 . . no
C12 C14 1.5408 . . no
C12 C15 1.4917 . . no
C12 C13 1.5396 . . no
C14 H16 0.9600 . . no
C14 H17 0.9500 . . no
C14 H18 0.9600 . . no
C15 H19 0.9600 . . no
C15 H20 0.9600 . . no
C15 H21 0.9600 . . no
